data_2312233
loop_
_publ_author_name
'Shahed, H.'
'Sharma, N.'
'Angst, M.'
'Voigt, J.'
'Per&#xdf;on, J'
'Prakash, P.'
'T&#xf6;rnroos, K W'
'Chernyshov, D.'
'Gildenast, H.'
'Ohl, M.'
'Saffarini, G.'
'Grzechnik, A.'
'Friese, K.'

_publ_section_title
;
 Structural insight into the cooperativity of spin crossover compounds.
;
_journal_issue 'Pt 5'
_journal_name_full 'Acta crystallographica Section B, Structural science, crystal engineering and materials'
_journal_page_first 354
_journal_page_last 367
_journal_paper_doi 10.1107/S2052520623005814
_journal_volume 79
_journal_year 2023
_chemical_formula_sum 'C10.86 H8 Fe0.29 N1.71 S0.57'
_chemical_formula_weight 196.75
_space_group_crystal_system orthorhombic
_space_group_IT_number 56
_space_group_name_Hall '-P 2ab 2ac'
_space_group_name_H-M_alt 'P c c n'
_atom_sites_solution_hydrogens geom
_audit_creation_method SHELXL-2019/2
_cell_angle_alpha 90
_cell_angle_beta 90
_cell_angle_gamma 90
_cell_formula_units_Z 14
_cell_length_a 12.3623(2)
_cell_length_b 14.7965(3)
_cell_length_c 18.2300(3)
_cell_measurement_reflns_used 4836
_cell_measurement_temperature 155(2)
_cell_measurement_theta_max 27.907
_cell_measurement_theta_min 2.04
_cell_volume 3334.61(10)
_computing_structure_refinement 'SHELXL-2019/2 (Sheldrick, 2019)'
_diffrn_ambient_temperature 293(2)
_diffrn_measured_fraction_theta_full 0.985
_diffrn_measured_fraction_theta_max 0.820
_diffrn_measurement_device_type '4-circle diffractometer'
_diffrn_radiation_type Synchrotron
_diffrn_radiation_wavelength 0.65524
_diffrn_reflns_av_R_equivalents 0.0800
_diffrn_reflns_av_unetI/netI 0.0626
_diffrn_reflns_Laue_measured_fraction_full 0.985
_diffrn_reflns_Laue_measured_fraction_max 0.820
_diffrn_reflns_limit_h_max 19
_diffrn_reflns_limit_h_min -19
_diffrn_reflns_limit_k_max 18
_diffrn_reflns_limit_k_min -18
_diffrn_reflns_limit_l_max 29
_diffrn_reflns_limit_l_min -29
_diffrn_reflns_number 34227
_diffrn_reflns_point_group_measured_fraction_full 0.985
_diffrn_reflns_point_group_measured_fraction_max 0.820
_diffrn_reflns_theta_full 23.150
_diffrn_reflns_theta_max 32.894
_diffrn_reflns_theta_min 1.979
_exptl_absorpt_coefficient_mu 0.451
_exptl_crystal_density_diffrn 1.372
_exptl_crystal_description irregular
_exptl_crystal_F_000 1424
_refine_diff_density_max 0.596
_refine_diff_density_min -0.357
_refine_diff_density_rms 0.068
_refine_ls_extinction_method none
_refine_ls_goodness_of_fit_ref 1.206
_refine_ls_hydrogen_treatment constr
_refine_ls_matrix_type full
_refine_ls_number_parameters 213
_refine_ls_number_reflns 6531
_refine_ls_number_restraints 0
_refine_ls_restrained_S_all 1.206
_refine_ls_R_factor_all 0.1327
_refine_ls_R_factor_gt 0.0887
_refine_ls_shift/su_max 0.001
_refine_ls_shift/su_mean 0.000
_refine_ls_structure_factor_coef Fsqd
_refine_ls_weighting_details 'w=1/[\s^2^(Fo^2^)+(0.0361P)^2^+2.4500P] where P=(Fo^2^+2Fc^2^)/3'
_refine_ls_weighting_scheme calc
_refine_ls_wR_factor_gt 0.1403
_refine_ls_wR_factor_ref 0.1549
_reflns_Friedel_coverage 0.000
_reflns_number_gt 4582
_reflns_number_total 6531
_reflns_threshold_expression 'I > 2\s(I)'
_cod_data_source_file Bia_Portho_155K.cif
_cod_data_source_block Bia_dw4400_155K
_cod_depositor_comments 'Adding full bibliography for 2312165--2312274.cif.'
_cod_database_code 2312233
_shelx_shelxl_version_number 2019/2
_shelx_space_group_comment
;
The symmetry employed for this shelxl refinement is uniquely defined
by the following loop, which should always be used as a source of
symmetry information in preference to the above space-group names.
They are only intended as comments.
;

loop_
_space_group_symop_operation_xyz
'x, y, z'
'-x+1/2, -y+1/2, z'
'-x, y+1/2, -z+1/2'
'x+1/2, -y, -z+1/2'
'-x, -y, -z'
'x-1/2, y-1/2, -z'
'x, -y-1/2, z-1/2'
'-x-1/2, y, z-1/2'

loop_
_atom_site_label
_atom_site_type_symbol
_atom_site_fract_x
_atom_site_fract_y
_atom_site_fract_z
_atom_site_U_iso_or_equiv
_atom_site_adp_type
_atom_site_occupancy
_atom_site_site_symmetry_order
_atom_site_calc_flag
_atom_site_refinement_flags_posn
_atom_site_refinement_flags_adp
_atom_site_refinement_flags_occupancy
_atom_site_disorder_assembly
_atom_site_disorder_group
Fe01 Fe 0.750000 0.750000 0.58961(3) 0.02761(12) Uani 1 2 d S T P . .
S002 S 0.84749(6) 0.56002(5) 0.39231(4) 0.04161(18) Uani 1 1 d . . . . .
N003 N 0.72549(16) 0.83872(14) 0.66820(11) 0.0294(4) Uani 1 1 d . . . . .
N004 N 0.79043(18) 0.66545(15) 0.51324(12) 0.0352(5) Uani 1 1 d . . . . .
N005 N 0.89560(17) 0.80281(14) 0.59506(11) 0.0311(4) Uani 1 1 d . . . . .
C006 C 0.6272(2) 0.84927(17) 0.70906(13) 0.0301(5) Uani 1 1 d . . . . .
C007 C 0.5329(2) 0.87481(17) 0.67329(13) 0.0320(5) Uani 1 1 d . . . . .
H007 H 0.533527 0.886398 0.623149 0.038 Uiso 1 1 calc R U . . .
C008 C 0.9083(2) 0.86492(18) 0.64874(14) 0.0339(5) Uani 1 1 d . . . . .
C009 C 0.8101(2) 0.88188(18) 0.68918(14) 0.0346(5) Uani 1 1 d . . . . .
H009 H 0.808198 0.922013 0.728420 0.042 Uiso 1 1 calc R U . . .
C00A C 0.6253(2) 0.83172(18) 0.78397(14) 0.0351(6) Uani 1 1 d . . . . .
H00A H 0.688393 0.814514 0.808017 0.042 Uiso 1 1 calc R U . . .
C00B C 0.4345(2) 0.86634(17) 0.78814(14) 0.0332(5) Uani 1 1 d . . . . .
C00C C 0.4381(2) 0.88284(18) 0.71294(13) 0.0333(5) Uani 1 1 d . . . . .
H00C H 0.375047 0.899714 0.688763 0.040 Uiso 1 1 calc R U . . .
C00D C 0.81272(19) 0.62242(17) 0.46253(13) 0.0301(5) Uani 1 1 d . . . . .
C00E C 0.5296(2) 0.83987(19) 0.82268(14) 0.0367(6) Uani 1 1 d . . . . .
H00E H 0.528895 0.827419 0.872682 0.044 Uiso 1 1 calc R U . . .
C00F C 0.3329(2) 0.88058(18) 0.83053(15) 0.0363(6) Uani 1 1 d . . . . .
C00G C 0.9819(2) 0.7827(2) 0.55276(15) 0.0393(6) Uani 1 1 d . . . . .
H00G H 0.974203 0.740693 0.515169 0.047 Uiso 1 1 calc R U . . .
C00H C 0.3377(3) 0.9145(2) 0.90160(15) 0.0431(7) Uani 1 1 d . . . . .
H00H H 0.404568 0.927002 0.922638 0.052 Uiso 1 1 calc R U . . .
C00I C 1.0062(2) 0.9076(2) 0.66183(17) 0.0443(7) Uani 1 1 d . . . . .
H00I H 1.012524 0.949900 0.699328 0.053 Uiso 1 1 calc R U . . .
C00J C 0.2316(2) 0.8619(2) 0.80044(17) 0.0420(6) Uani 1 1 d . . . . .
H00J H 0.226493 0.838889 0.753093 0.050 Uiso 1 1 calc R U . . .
C00K C 0.1382(3) 0.8776(2) 0.84111(19) 0.0515(8) Uani 1 1 d . . . . .
H00K H 0.070947 0.865247 0.820596 0.062 Uiso 1 1 calc R U . . .
C00L C 1.0940(2) 0.8865(2) 0.61842(18) 0.0509(8) Uani 1 1 d . . . . .
H00L H 1.160400 0.914600 0.625810 0.061 Uiso 1 1 calc R U . . .
C00M C 0.2437(3) 0.9300(2) 0.94165(17) 0.0505(8) Uani 1 1 d . . . . .
H00M H 0.248228 0.953124 0.988999 0.061 Uiso 1 1 calc R U . . .
C00N C 0.1443(3) 0.9114(2) 0.91157(18) 0.0544(9) Uani 1 1 d . . . . .
H00N H 0.081567 0.921496 0.938493 0.065 Uiso 1 1 calc R U . . .
C00O C 1.0812(2) 0.8230(2) 0.56393(17) 0.0467(7) Uani 1 1 d . . . . .
H00O H 1.139724 0.807135 0.534551 0.056 Uiso 1 1 calc R U . . .

loop_
_atom_site_aniso_label
_atom_site_aniso_U_11
_atom_site_aniso_U_22
_atom_site_aniso_U_33
_atom_site_aniso_U_23
_atom_site_aniso_U_13
_atom_site_aniso_U_12
Fe01 0.0305(2) 0.0291(3) 0.0233(2) 0.000 0.000 -0.0007(2)
S002 0.0436(4) 0.0500(4) 0.0312(3) -0.0087(3) 0.0089(3) 0.0011(3)
N003 0.0328(10) 0.0288(11) 0.0264(9) 0.0020(8) -0.0012(7) 0.0011(8)
N004 0.0405(12) 0.0357(12) 0.0295(10) -0.0011(9) 0.0024(9) -0.0016(10)
N005 0.0330(10) 0.0320(11) 0.0282(9) 0.0082(9) 0.0001(8) 0.0000(8)
C006 0.0356(12) 0.0258(12) 0.0290(11) -0.0010(10) 0.0008(9) 0.0039(9)
C007 0.0403(13) 0.0306(13) 0.0250(11) 0.0011(9) -0.0031(9) 0.0048(10)
C008 0.0363(13) 0.0328(14) 0.0327(12) 0.0051(10) -0.0029(10) -0.0029(11)
C009 0.0414(14) 0.0310(14) 0.0314(12) -0.0024(10) -0.0043(10) -0.0025(11)
C00A 0.0380(13) 0.0370(15) 0.0304(12) 0.0002(11) -0.0038(10) 0.0099(11)
C00B 0.0381(13) 0.0281(13) 0.0334(12) 0.0008(10) 0.0017(10) 0.0081(10)
C00C 0.0373(13) 0.0328(14) 0.0299(12) 0.0014(10) -0.0023(10) 0.0064(10)
C00D 0.0293(11) 0.0342(14) 0.0267(11) 0.0037(10) 0.0015(8) -0.0031(10)
C00E 0.0433(14) 0.0403(15) 0.0264(11) 0.0030(11) 0.0015(10) 0.0098(12)
C00F 0.0409(14) 0.0316(14) 0.0365(13) 0.0053(11) 0.0041(11) 0.0107(11)
C00G 0.0377(14) 0.0458(16) 0.0344(13) 0.0077(12) 0.0057(10) -0.0018(12)
C00H 0.0495(16) 0.0444(17) 0.0355(14) 0.0037(12) 0.0004(12) 0.0150(13)
C00I 0.0412(15) 0.0446(17) 0.0470(16) 0.0048(14) -0.0089(13) -0.0111(12)
C00J 0.0391(15) 0.0423(16) 0.0446(15) 0.0024(13) 0.0033(11) 0.0091(12)
C00K 0.0400(15) 0.054(2) 0.0603(19) 0.0104(16) 0.0052(14) 0.0103(14)
C00L 0.0335(14) 0.060(2) 0.0590(19) 0.0163(17) -0.0069(13) -0.0134(13)
C00M 0.0598(19) 0.0525(18) 0.0392(14) 0.0057(13) 0.0146(14) 0.0260(16)
C00N 0.0505(18) 0.060(2) 0.0526(18) 0.0142(16) 0.0177(15) 0.0243(15)
C00O 0.0364(14) 0.0555(19) 0.0481(16) 0.0166(14) 0.0070(12) -0.0046(13)

loop_
_atom_type_symbol
_atom_type_description
_atom_type_scat_dispersion_real
_atom_type_scat_dispersion_imag
_atom_type_scat_source
Fe Fe 0.3265 0.6960 'International Tables Vol C Tables 4.2.6.8 and 6.1.1.4'
C C 0.0024 0.0013 'International Tables Vol C Tables 4.2.6.8 and 6.1.1.4'
H H 0.0000 0.0000 'International Tables Vol C Tables 4.2.6.8 and 6.1.1.4'
N N 0.0049 0.0027 'International Tables Vol C Tables 4.2.6.8 and 6.1.1.4'
S S 0.1051 0.1002 'International Tables Vol C Tables 4.2.6.8 and 6.1.1.4'

loop_
_geom_angle_atom_site_label_1
_geom_angle_atom_site_label_2
_geom_angle_atom_site_label_3
_geom_angle
_geom_angle_site_symmetry_1
_geom_angle_site_symmetry_3
_geom_angle_publ_flag
N004 Fe01 N004 88.12(13) . 2_665 ?
N004 Fe01 N005 90.91(9) . 2_665 ?
N004 Fe01 N005 93.26(9) 2_665 2_665 ?
N004 Fe01 N005 93.26(9) . . ?
N004 Fe01 N005 90.91(9) 2_665 . ?
N005 Fe01 N005 174.20(12) 2_665 . ?
N004 Fe01 N003 173.89(9) . . ?
N004 Fe01 N003 93.02(9) 2_665 . ?
N005 Fe01 N003 95.01(8) 2_665 . ?
N005 Fe01 N003 80.73(9) . . ?
N004 Fe01 N003 93.02(9) . 2_665 ?
N004 Fe01 N003 173.89(9) 2_665 2_665 ?
N005 Fe01 N003 80.73(9) 2_665 2_665 ?
N005 Fe01 N003 95.02(8) . 2_665 ?
N003 Fe01 N003 86.47(12) . 2_665 ?
C009 N003 C006 118.8(2) . . ?
C009 N003 Fe01 115.05(18) . . ?
C006 N003 Fe01 125.57(16) . . ?
C00D N004 Fe01 172.7(2) . . ?
C00G N005 C008 118.2(2) . . ?
C00G N005 Fe01 127.41(19) . . ?
C008 N005 Fe01 114.42(17) . . ?
C007 C006 C00A 119.9(2) . . ?
C007 C006 N003 119.8(2) . . ?
C00A C006 N003 120.2(2) . . ?
C00C C007 C006 119.3(2) . . ?
N005 C008 C00I 122.4(3) . . ?
N005 C008 C009 113.0(2) . . ?
C00I C008 C009 124.6(3) . . ?
N003 C009 C008 116.5(2) . . ?
C00E C00A C006 119.9(2) . . ?
C00E C00B C00C 117.9(2) . . ?
C00E C00B C00F 121.2(2) . . ?
C00C C00B C00F 120.9(2) . . ?
C007 C00C C00B 121.8(2) . . ?
N004 C00D S002 178.1(2) . . ?
C00A C00E C00B 121.1(2) . . ?
C00H C00F C00J 118.4(3) . . ?
C00H C00F C00B 119.9(3) . . ?
C00J C00F C00B 121.7(3) . . ?
N005 C00G C00O 121.6(3) . . ?
C00F C00H C00M 120.9(3) . . ?
C00L C00I C008 119.0(3) . . ?
C00K C00J C00F 120.2(3) . . ?
C00N C00K C00J 120.7(3) . . ?
C00O C00L C00I 118.6(3) . . ?
C00N C00M C00H 120.3(3) . . ?
C00M C00N C00K 119.5(3) . . ?
C00L C00O C00G 120.2(3) . . ?

loop_
_geom_bond_atom_site_label_1
_geom_bond_atom_site_label_2
_geom_bond_distance
_geom_bond_site_symmetry_2
_geom_bond_publ_flag
Fe01 N004 1.937(2) . ?
Fe01 N004 1.937(2) 2_665 ?
Fe01 N005 1.965(2) 2_665 ?
Fe01 N005 1.965(2) . ?
Fe01 N003 1.967(2) . ?
Fe01 N003 1.967(2) 2_665 ?
S002 C00D 1.636(3) . ?
N003 C009 1.284(3) . ?
N003 C006 1.434(3) . ?
N004 C00D 1.156(3) . ?
N005 C00G 1.349(3) . ?
N005 C008 1.352(3) . ?
C006 C007 1.388(3) . ?
C006 C00A 1.390(3) . ?
C007 C00C 1.382(4) . ?
C008 C00I 1.386(4) . ?
C008 C009 1.442(4) . ?
C00A C00E 1.383(4) . ?
C00B C00E 1.390(4) . ?
C00B C00C 1.393(3) . ?
C00B C00F 1.489(4) . ?
C00F C00H 1.391(4) . ?
C00F C00J 1.395(4) . ?
C00G C00O 1.380(4) . ?
C00H C00M 1.391(4) . ?
C00I C00L 1.379(4) . ?
C00J C00K 1.392(4) . ?
C00K C00N 1.380(5) . ?
C00L C00O 1.377(5) . ?
C00M C00N 1.374(5) . ?
